data_1565623
loop_
_publ_author_name
'Liu, Kang'
'Zhang, Junhua'
'Huo, Shuaicong'
'Dong, Qing'
'Hao, Zhiqiang'
'Han, Zhangang'
'Lu, Guo-Liang'
'Lin, Jin'

_publ_section_title
;
 Highly efficient oxidation of alcohols catalyzed by Ru(II) carbonyl
 complexes bearing salicylaldiminato ligands
;
_journal_name_full 'Inorganica Chimica Acta'
_journal_page_first 119224
_journal_paper_doi 10.1016/j.ica.2019.119224
_journal_volume 500
_journal_year 2020
_chemical_formula_sum 'C46 H56 N2 O6 Ru'
_chemical_formula_weight 834.00
_space_group_IT_number 2
_space_group_name_Hall '-P 1'
_space_group_name_H-M_alt 'P -1'
_symmetry_cell_setting triclinic
_symmetry_space_group_name_H-M 'P -1'
_atom_sites_solution_hydrogens geom
_atom_sites_solution_primary direct
_atom_sites_solution_secondary difmap
_audit_creation_method SHELXL-97
_cell_angle_alpha 88.271(2)
_cell_angle_beta 73.8710(10)
_cell_angle_gamma 86.036(2)
_cell_formula_units_Z 2
_cell_length_a 11.5680(9)
_cell_length_b 12.8870(11)
_cell_length_c 16.0360(14)
_cell_measurement_reflns_used 5446
_cell_measurement_temperature 298(2)
_cell_measurement_theta_max 26.06
_cell_measurement_theta_min 3.17
_cell_volume 2290.9(3)
_computing_cell_refinement 'Bruker SMART'
_computing_data_collection 'Bruker SMART'
_computing_data_reduction 'Bruker SHELXTL'
_computing_molecular_graphics 'Bruker SHELXTL'
_computing_publication_material 'Bruker SHELXTL'
_computing_structure_refinement 'SHELXL-97 (Sheldrick, 1997)'
_computing_structure_solution 'SHELXS-97 (Sheldrick, 1990)'
_diffrn_ambient_temperature 298(2)
_diffrn_measured_fraction_theta_full 0.986
_diffrn_measured_fraction_theta_max 0.986
_diffrn_measurement_device_type 'CCD area detector'
_diffrn_measurement_method 'phi and omega scans'
_diffrn_radiation_monochromator graphite
_diffrn_radiation_source 'fine-focus sealed tube'
_diffrn_radiation_type MoK\a
_diffrn_radiation_wavelength 0.71073
_diffrn_reflns_av_R_equivalents 0.0254
_diffrn_reflns_av_sigmaI/netI 0.0426
_diffrn_reflns_limit_h_max 13
_diffrn_reflns_limit_h_min -13
_diffrn_reflns_limit_k_max 15
_diffrn_reflns_limit_k_min -7
_diffrn_reflns_limit_l_max 19
_diffrn_reflns_limit_l_min -18
_diffrn_reflns_number 11675
_diffrn_reflns_theta_full 25.02
_diffrn_reflns_theta_max 25.02
_diffrn_reflns_theta_min 2.35
_exptl_absorpt_coefficient_mu 0.387
_exptl_absorpt_correction_T_max 0.9127
_exptl_absorpt_correction_T_min 0.8389
_exptl_absorpt_correction_type multi-scan
_exptl_absorpt_process_details sadabs
_exptl_crystal_colour yellow
_exptl_crystal_density_diffrn 1.209
_exptl_crystal_density_method 'not measured'
_exptl_crystal_description block
_exptl_crystal_F_000 876
_exptl_crystal_size_max 0.47
_exptl_crystal_size_mid 0.43
_exptl_crystal_size_min 0.24
_refine_diff_density_max 0.925
_refine_diff_density_min -0.465
_refine_diff_density_rms 0.071
_refine_ls_extinction_method none
_refine_ls_goodness_of_fit_ref 1.029
_refine_ls_hydrogen_treatment mixed
_refine_ls_matrix_type full
_refine_ls_number_parameters 572
_refine_ls_number_reflns 7964
_refine_ls_number_restraints 0
_refine_ls_restrained_S_all 1.029
_refine_ls_R_factor_all 0.0604
_refine_ls_R_factor_gt 0.0452
_refine_ls_shift/su_max 0.001
_refine_ls_shift/su_mean 0.000
_refine_ls_structure_factor_coef Fsqd
_refine_ls_weighting_details 'calc w=1/[\s^2^(Fo^2^)+(0.0764P)^2^+0.4037P] where P=(Fo^2^+2Fc^2^)/3'
_refine_ls_weighting_scheme calc
_refine_ls_wR_factor_gt 0.1175
_refine_ls_wR_factor_ref 0.1286
_reflns_number_gt 6391
_reflns_number_total 7964
_reflns_threshold_expression >2sigma(I)
_cod_data_source_file cif-1c.cif
_cod_data_source_block 180829a
_cod_depositor_comments
;
The following automatic conversions were performed:

data item '_symmetry_cell_setting' value 'Triclinic' was changed to
'triclinic' in accordance with the built-in table derived from the
CIF Core dictionary named 'cif_core.dic' version 2.4.5 last updated
on 2014-11-21.

data item '_exptl_crystal_density_meas' value 'none' was changed to
'?' -- the value is perceived as not measured.

Automatic conversion script
Id: cif_fix_values 8738 2021-04-28 16:35:53Z antanas 
;
_cod_original_sg_symbol_H-M P-1
_cod_database_code 1565623

loop_
_symmetry_equiv_pos_as_xyz
'x, y, z'
'-x, -y, -z'

loop_
_atom_site_label
_atom_site_type_symbol
_atom_site_fract_x
_atom_site_fract_y
_atom_site_fract_z
_atom_site_U_iso_or_equiv
_atom_site_adp_type
_atom_site_occupancy
_atom_site_symmetry_multiplicity
_atom_site_calc_flag
_atom_site_refinement_flags
_atom_site_disorder_assembly
_atom_site_disorder_group
Ru1 Ru 0.45959(2) 0.26845(2) 0.644645(17) 0.04473(12) Uani 1 1 d . . .
N1 N 0.5412(2) 0.1653(2) 0.71561(17) 0.0452(6) Uani 1 1 d . . .
N2 N 0.3640(2) 0.3853(2) 0.59333(17) 0.0464(6) Uani 1 1 d . . .
O1 O 0.3076(2) 0.28027(18) 0.74771(14) 0.0533(6) Uani 1 1 d . . .
O2 O 1.0037(3) -0.0267(3) 0.5972(3) 0.1144(13) Uani 1 1 d . . .
O3 O 0.5262(2) 0.37850(18) 0.70467(17) 0.0608(6) Uani 1 1 d . . .
O4 O 0.1008(3) 0.2903(3) 0.3651(2) 0.0967(11) Uani 1 1 d . . .
O5 O 0.6794(3) 0.2721(3) 0.4911(2) 0.1015(12) Uani 1 1 d . . .
O6 O 0.3745(3) 0.0887(3) 0.5671(2) 0.0990(11) Uani 1 1 d . . .
C1 C 0.4903(3) 0.1394(2) 0.7956(2) 0.0482(8) Uani 1 1 d . . .
H1 H 0.5379 0.0956 0.8216 0.058 Uiso 1 1 calc R . .
C2 C 0.3722(3) 0.1678(3) 0.8501(2) 0.0478(8) Uani 1 1 d . . .
C3 C 0.2855(3) 0.2365(3) 0.8243(2) 0.0469(8) Uani 1 1 d . . .
C4 C 0.1709(3) 0.2558(3) 0.8864(2) 0.0527(8) Uani 1 1 d . . .
C5 C 0.1505(3) 0.2073(3) 0.9668(2) 0.0581(9) Uani 1 1 d . . .
H5 H 0.0756 0.2207 1.0064 0.070 Uiso 1 1 calc R . .
C6 C 0.2343(3) 0.1394(3) 0.9930(2) 0.0560(9) Uani 1 1 d . A .
C7 C 0.3429(3) 0.1221(3) 0.9340(2) 0.0546(9) Uani 1 1 d . . .
H7 H 0.4009 0.0780 0.9495 0.065 Uiso 1 1 calc R . .
C8 C 0.0713(3) 0.3262(4) 0.8618(3) 0.0740(12) Uani 1 1 d . . .
C9 C 0.1160(5) 0.4346(4) 0.8370(4) 0.1068(18) Uani 1 1 d . . .
H9A H 0.1369 0.4635 0.8849 0.160 Uiso 1 1 calc R . .
H9B H 0.0534 0.4785 0.8229 0.160 Uiso 1 1 calc R . .
H9C H 0.1856 0.4299 0.7876 0.160 Uiso 1 1 calc R . .
C10 C 0.0387(4) 0.2764(5) 0.7864(3) 0.1002(17) Uani 1 1 d . . .
H10A H 0.1100 0.2654 0.7389 0.150 Uiso 1 1 calc R . .
H10B H -0.0191 0.3217 0.7679 0.150 Uiso 1 1 calc R . .
H10C H 0.0048 0.2109 0.8051 0.150 Uiso 1 1 calc R . .
C11 C -0.0425(4) 0.3387(5) 0.9383(3) 0.112(2) Uani 1 1 d . . .
H11A H -0.0716 0.2715 0.9569 0.168 Uiso 1 1 calc R . .
H11B H -0.1034 0.3807 0.9204 0.168 Uiso 1 1 calc R . .
H11C H -0.0238 0.3717 0.9854 0.168 Uiso 1 1 calc R . .
C12 C 0.1993(4) 0.0891(4) 1.0841(3) 0.0714(11) Uani 1 1 d . . .
C13 C 0.2993(6) 0.0155(7) 1.1000(4) 0.097(3) Uani 0.802(11) 1 d P A 1
H13A H 0.2736 -0.0140 1.1573 0.145 Uiso 0.802(11) 1 calc PR A 1
H13B H 0.3699 0.0531 1.0946 0.145 Uiso 0.802(11) 1 calc PR A 1
H13C H 0.3177 -0.0391 1.0580 0.145 Uiso 0.802(11) 1 calc PR A 1
C14 C 0.1567(9) 0.1724(7) 1.1530(5) 0.093(2) Uani 0.802(11) 1 d P A 1
H14A H 0.0915 0.2151 1.1414 0.139 Uiso 0.802(11) 1 calc PR A 1
H14B H 0.2221 0.2148 1.1521 0.139 Uiso 0.802(11) 1 calc PR A 1
H14C H 0.1296 0.1399 1.2091 0.139 Uiso 0.802(11) 1 calc PR A 1
C15 C 0.0900(6) 0.0212(5) 1.0906(4) 0.087(2) Uani 0.802(11) 1 d P A 1
H15A H 0.1137 -0.0332 1.0484 0.130 Uiso 0.802(11) 1 calc PR A 1
H15B H 0.0244 0.0640 1.0797 0.130 Uiso 0.802(11) 1 calc PR A 1
H15C H 0.0649 -0.0091 1.1478 0.130 Uiso 0.802(11) 1 calc PR A 1
C13' C 0.191(3) -0.027(2) 1.0757(16) 0.091(10) Uani 0.198(11) 1 d P A 2
H13D H 0.1304 -0.0520 1.1251 0.137 Uiso 0.198(11) 1 calc PR A 2
H13E H 0.2671 -0.0628 1.0733 0.137 Uiso 0.198(11) 1 calc PR A 2
H13F H 0.1687 -0.0403 1.0237 0.137 Uiso 0.198(11) 1 calc PR A 2
C14' C 0.308(2) 0.105(3) 1.1225(15) 0.084(9) Uani 0.198(11) 1 d P A 2
H14D H 0.2948 0.0706 1.1781 0.126 Uiso 0.198(11) 1 calc PR A 2
H14E H 0.3153 0.1777 1.1289 0.126 Uiso 0.198(11) 1 calc PR A 2
H14F H 0.3815 0.0754 1.0838 0.126 Uiso 0.198(11) 1 calc PR A 2
C15' C 0.091(3) 0.144(3) 1.149(2) 0.091(9) Uani 0.198(11) 1 d P A 2
H15D H 0.0183 0.1284 1.1360 0.136 Uiso 0.198(11) 1 calc PR A 2
H15E H 0.0992 0.2178 1.1448 0.136 Uiso 0.198(11) 1 calc PR A 2
H15F H 0.0888 0.1203 1.2067 0.136 Uiso 0.198(11) 1 calc PR A 2
C16 C 0.6627(3) 0.1204(3) 0.6806(2) 0.0475(8) Uani 1 1 d . . .
C17 C 0.7584(3) 0.1685(4) 0.6893(3) 0.0779(12) Uani 1 1 d . . .
H17 H 0.7464 0.2335 0.7151 0.094 Uiso 1 1 calc R . .
C18 C 0.8750(4) 0.1226(4) 0.6606(3) 0.0849(14) Uani 1 1 d . . .
H18 H 0.9400 0.1577 0.6661 0.102 Uiso 1 1 calc R . .
C19 C 0.8938(4) 0.0278(4) 0.6248(3) 0.0742(12) Uani 1 1 d . . .
C20 C 0.7984(4) -0.0200(4) 0.6144(4) 0.0998(17) Uani 1 1 d . . .
H20 H 0.8108 -0.0849 0.5884 0.120 Uiso 1 1 calc R . .
C21 C 0.6830(4) 0.0258(3) 0.6417(3) 0.0839(14) Uani 1 1 d . . .
H21 H 0.6187 -0.0082 0.6335 0.101 Uiso 1 1 calc R . .
C22 C 1.1035(5) 0.0168(6) 0.6103(5) 0.145(3) Uani 1 1 d . . .
H22A H 1.1187 0.0795 0.5763 0.218 Uiso 1 1 calc R . .
H22B H 1.1724 -0.0316 0.5931 0.218 Uiso 1 1 calc R . .
H22C H 1.0883 0.0327 0.6707 0.218 Uiso 1 1 calc R . .
C23 C 0.3484(3) 0.4792(3) 0.6226(2) 0.0519(8) Uani 1 1 d . . .
H23 H 0.2965 0.5232 0.6006 0.062 Uiso 1 1 calc R . .
C24 C 0.3982(3) 0.5262(3) 0.6835(2) 0.0505(8) Uani 1 1 d . . .
C25 C 0.4851(3) 0.4759(3) 0.7207(2) 0.0568(9) Uani 1 1 d . . .
C26 C 0.5297(4) 0.5336(3) 0.7785(3) 0.0688(11) Uani 1 1 d . . .
C27 C 0.4822(4) 0.6343(3) 0.7977(3) 0.0719(11) Uani 1 1 d . . .
H27 H 0.5119 0.6717 0.8351 0.086 Uiso 1 1 calc R . .
C28 C 0.3917(3) 0.6840(3) 0.7641(3) 0.0601(9) Uani 1 1 d . B .
C29 C 0.3537(3) 0.6292(3) 0.7074(2) 0.0547(9) Uani 1 1 d . . .
H29 H 0.2958 0.6606 0.6830 0.066 Uiso 1 1 calc R . .
C30 C 0.6321(5) 0.4861(4) 0.8149(4) 0.0948(16) Uani 1 1 d . . .
C31 C 0.5898(6) 0.3886(4) 0.8694(4) 0.124(2) Uani 1 1 d . . .
H31A H 0.5191 0.4070 0.9156 0.186 Uiso 1 1 calc R . .
H31B H 0.6526 0.3600 0.8933 0.186 Uiso 1 1 calc R . .
H31C H 0.5712 0.3379 0.8332 0.186 Uiso 1 1 calc R . .
C32 C 0.7429(5) 0.4593(4) 0.7391(5) 0.126(2) Uani 1 1 d . . .
H32A H 0.7206 0.4174 0.6983 0.189 Uiso 1 1 calc R . .
H32B H 0.8034 0.4214 0.7605 0.189 Uiso 1 1 calc R . .
H32C H 0.7744 0.5222 0.7110 0.189 Uiso 1 1 calc R . .
C33 C 0.6663(7) 0.5625(5) 0.8760(6) 0.171(4) Uani 1 1 d . . .
H33A H 0.6998 0.6222 0.8432 0.256 Uiso 1 1 calc R . .
H33B H 0.7248 0.5283 0.9016 0.256 Uiso 1 1 calc R . .
H33C H 0.5956 0.5843 0.9210 0.256 Uiso 1 1 calc R . .
C34 C 0.3414(4) 0.7958(3) 0.7918(3) 0.0781(12) Uani 1 1 d . . .
C35 C 0.2778(14) 0.7975(9) 0.8880(8) 0.117(5) Uani 0.589(15) 1 d P B 1
H35A H 0.3365 0.7942 0.9203 0.176 Uiso 0.589(15) 1 calc PR B 1
H35B H 0.2289 0.7388 0.9031 0.176 Uiso 0.589(15) 1 calc PR B 1
H35C H 0.2275 0.8606 0.9016 0.176 Uiso 0.589(15) 1 calc PR B 1
C36 C 0.4412(11) 0.8697(7) 0.7655(10) 0.108(4) Uani 0.589(15) 1 d P B 1
H36A H 0.4080 0.9397 0.7776 0.162 Uiso 0.589(15) 1 calc PR B 1
H36B H 0.4802 0.8631 0.7046 0.162 Uiso 0.589(15) 1 calc PR B 1
H36C H 0.4989 0.8532 0.7977 0.162 Uiso 0.589(15) 1 calc PR B 1
C37 C 0.2417(10) 0.8335(9) 0.7506(10) 0.109(4) Uani 0.589(15) 1 d P B 1
H37A H 0.2054 0.8988 0.7754 0.163 Uiso 0.589(15) 1 calc PR B 1
H37B H 0.1817 0.7832 0.7613 0.163 Uiso 0.589(15) 1 calc PR B 1
H37C H 0.2754 0.8422 0.6891 0.163 Uiso 0.589(15) 1 calc PR B 1
C35' C 0.372(2) 0.8320(13) 0.8709(11) 0.117(7) Uani 0.411(15) 1 d P B 2
H35D H 0.4411 0.8724 0.8535 0.176 Uiso 0.411(15) 1 calc PR B 2
H35E H 0.3884 0.7728 0.9044 0.176 Uiso 0.411(15) 1 calc PR B 2
H35F H 0.3045 0.8739 0.9055 0.176 Uiso 0.411(15) 1 calc PR B 2
C36' C 0.3848(17) 0.8677(11) 0.7130(13) 0.108(6) Uani 0.411(15) 1 d P B 2
H36D H 0.3577 0.9383 0.7290 0.162 Uiso 0.411(15) 1 calc PR B 2
H36E H 0.3525 0.8479 0.6671 0.162 Uiso 0.411(15) 1 calc PR B 2
H36F H 0.4713 0.8620 0.6934 0.162 Uiso 0.411(15) 1 calc PR B 2
C37' C 0.2011(15) 0.7982(12) 0.8176(15) 0.109(6) Uani 0.411(15) 1 d P B 2
H37D H 0.1684 0.8669 0.8362 0.163 Uiso 0.411(15) 1 calc PR B 2
H37E H 0.1734 0.7494 0.8641 0.163 Uiso 0.411(15) 1 calc PR B 2
H37F H 0.1751 0.7799 0.7684 0.163 Uiso 0.411(15) 1 calc PR B 2
C38 C 0.2939(3) 0.3618(3) 0.5355(2) 0.0479(8) Uani 1 1 d . . .
C39 C 0.3492(3) 0.3200(3) 0.4547(2) 0.0591(9) Uani 1 1 d . . .
H39 H 0.4325 0.3072 0.4373 0.071 Uiso 1 1 calc R . .
C40 C 0.2822(4) 0.2973(3) 0.3997(3) 0.0712(11) Uani 1 1 d . . .
H40 H 0.3203 0.2700 0.3452 0.085 Uiso 1 1 calc R . .
C41 C 0.1575(4) 0.3152(3) 0.4256(3) 0.0668(10) Uani 1 1 d . . .
C42 C 0.1017(3) 0.3553(3) 0.5057(3) 0.0677(11) Uani 1 1 d . . .
H42 H 0.0184 0.3674 0.5233 0.081 Uiso 1 1 calc R . .
C43 C 0.1707(3) 0.3782(3) 0.5611(3) 0.0607(9) Uani 1 1 d . . .
H43 H 0.1327 0.4049 0.6158 0.073 Uiso 1 1 calc R . .
C44 C -0.0277(5) 0.3022(6) 0.3901(5) 0.141(3) Uani 1 1 d . . .
H44A H -0.0588 0.2677 0.4448 0.211 Uiso 1 1 calc R . .
H44B H -0.0578 0.2720 0.3468 0.211 Uiso 1 1 calc R . .
H44C H -0.0530 0.3748 0.3953 0.211 Uiso 1 1 calc R . .
C45 C 0.5962(3) 0.2690(3) 0.5488(3) 0.0583(9) Uani 1 1 d . . .
C46 C 0.4035(3) 0.1581(3) 0.5965(3) 0.0587(9) Uani 1 1 d . . .

loop_
_atom_site_aniso_label
_atom_site_aniso_U_11
_atom_site_aniso_U_22
_atom_site_aniso_U_33
_atom_site_aniso_U_23
_atom_site_aniso_U_13
_atom_site_aniso_U_12
Ru1 0.04123(17) 0.04259(17) 0.04866(18) 0.01004(12) -0.01108(12) -0.00108(11)
N1 0.0379(14) 0.0439(15) 0.0524(16) 0.0078(12) -0.0118(12) 0.0009(11)
N2 0.0443(15) 0.0448(16) 0.0514(16) 0.0100(13) -0.0160(12) -0.0043(12)
O1 0.0464(13) 0.0553(14) 0.0512(14) 0.0139(11) -0.0066(10) 0.0101(11)
O2 0.062(2) 0.129(3) 0.131(3) 0.010(2) -0.002(2) 0.033(2)
O3 0.0647(15) 0.0464(14) 0.0817(18) 0.0037(12) -0.0393(14) 0.0007(12)
O4 0.081(2) 0.120(3) 0.107(2) -0.028(2) -0.0552(19) 0.0013(19)
O5 0.0599(18) 0.147(3) 0.076(2) 0.044(2) 0.0084(16) 0.0113(19)
O6 0.117(3) 0.066(2) 0.131(3) -0.0106(19) -0.058(2) -0.0153(19)
C1 0.0477(18) 0.0430(18) 0.053(2) 0.0112(15) -0.0150(15) 0.0012(15)
C2 0.0415(17) 0.0473(18) 0.0516(19) 0.0066(15) -0.0097(14) 0.0001(14)
C3 0.0461(18) 0.0461(18) 0.0474(19) 0.0045(15) -0.0117(15) -0.0021(15)
C4 0.0455(18) 0.055(2) 0.053(2) 0.0076(16) -0.0094(15) 0.0054(16)
C5 0.0462(19) 0.070(2) 0.051(2) 0.0044(18) -0.0053(16) 0.0038(17)
C6 0.054(2) 0.061(2) 0.051(2) 0.0090(17) -0.0128(17) 0.0006(17)
C7 0.052(2) 0.059(2) 0.052(2) 0.0118(17) -0.0159(16) 0.0036(17)
C8 0.052(2) 0.084(3) 0.071(3) 0.021(2) -0.0017(19) 0.020(2)
C9 0.097(4) 0.080(3) 0.115(4) 0.027(3) 0.006(3) 0.032(3)
C10 0.064(3) 0.152(5) 0.087(3) 0.029(3) -0.031(3) 0.004(3)
C11 0.068(3) 0.146(5) 0.093(4) 0.038(3) 0.010(3) 0.046(3)
C12 0.073(3) 0.085(3) 0.052(2) 0.015(2) -0.015(2) 0.002(2)
C13 0.094(5) 0.119(7) 0.071(4) 0.037(4) -0.018(3) 0.006(4)
C14 0.108(7) 0.107(6) 0.061(4) 0.007(4) -0.020(4) -0.013(5)
C15 0.089(5) 0.094(5) 0.070(4) 0.027(3) -0.012(3) -0.013(4)
C13' 0.10(2) 0.10(2) 0.070(15) 0.019(14) -0.016(14) -0.008(17)
C14' 0.089(17) 0.10(2) 0.064(14) 0.020(14) -0.019(12) -0.004(15)
C15' 0.09(2) 0.10(2) 0.069(17) 0.019(15) -0.015(17) -0.005(18)
C16 0.0424(17) 0.0471(19) 0.0498(19) 0.0108(15) -0.0104(14) 0.0052(15)
C17 0.053(2) 0.076(3) 0.105(3) -0.021(3) -0.023(2) 0.007(2)
C18 0.047(2) 0.105(4) 0.106(4) -0.013(3) -0.028(2) 0.001(2)
C19 0.051(2) 0.085(3) 0.075(3) 0.010(2) -0.006(2) 0.021(2)
C20 0.069(3) 0.073(3) 0.133(5) -0.016(3) 0.010(3) 0.015(3)
C21 0.054(2) 0.068(3) 0.116(4) -0.013(3) -0.001(2) -0.003(2)
C22 0.060(3) 0.206(8) 0.158(6) 0.008(5) -0.022(4) 0.033(4)
C23 0.0489(19) 0.050(2) 0.058(2) 0.0154(16) -0.0205(16) -0.0014(16)
C24 0.0514(19) 0.0412(18) 0.060(2) 0.0088(15) -0.0166(16) -0.0052(15)
C25 0.059(2) 0.046(2) 0.070(2) 0.0089(17) -0.0256(19) -0.0091(17)
C26 0.075(3) 0.053(2) 0.090(3) 0.003(2) -0.042(2) -0.007(2)
C27 0.079(3) 0.057(2) 0.090(3) -0.005(2) -0.038(2) -0.011(2)
C28 0.059(2) 0.0443(19) 0.074(3) 0.0007(18) -0.0114(19) -0.0080(17)
C29 0.0507(19) 0.0447(19) 0.065(2) 0.0075(17) -0.0121(17) -0.0009(16)
C30 0.113(4) 0.066(3) 0.137(5) -0.001(3) -0.088(4) -0.005(3)
C31 0.184(6) 0.095(4) 0.129(5) 0.006(4) -0.107(5) 0.004(4)
C32 0.089(4) 0.087(4) 0.230(8) 0.024(4) -0.091(5) -0.006(3)
C33 0.208(8) 0.105(5) 0.273(10) -0.038(6) -0.192(8) 0.015(5)
C34 0.077(3) 0.057(2) 0.095(3) -0.015(2) -0.014(3) 0.000(2)
C35 0.121(11) 0.085(7) 0.128(9) -0.021(6) -0.008(8) 0.012(7)
C36 0.112(8) 0.068(6) 0.130(11) -0.013(6) -0.009(7) 0.002(6)
C37 0.110(8) 0.078(6) 0.125(10) -0.017(7) -0.014(7) 0.011(6)
C35' 0.121(15) 0.085(10) 0.128(14) -0.021(9) -0.008(11) 0.012(10)
C36' 0.112(13) 0.068(8) 0.130(14) -0.013(9) -0.009(10) 0.002(8)
C37' 0.110(11) 0.078(9) 0.125(16) -0.017(9) -0.014(11) 0.011(8)
C38 0.0472(18) 0.0451(18) 0.055(2) 0.0108(15) -0.0209(16) -0.0035(15)
C39 0.0456(19) 0.072(2) 0.058(2) 0.0024(19) -0.0116(17) -0.0041(18)
C40 0.066(2) 0.087(3) 0.061(2) -0.010(2) -0.018(2) 0.000(2)
C41 0.065(2) 0.072(3) 0.073(3) -0.003(2) -0.035(2) 0.000(2)
C42 0.046(2) 0.079(3) 0.081(3) -0.006(2) -0.024(2) 0.0049(19)
C43 0.052(2) 0.068(2) 0.060(2) -0.0038(19) -0.0133(17) 0.0052(18)
C44 0.092(4) 0.170(6) 0.190(7) -0.071(5) -0.091(5) 0.031(4)
C45 0.048(2) 0.065(2) 0.061(2) 0.0181(18) -0.0180(18) 0.0013(17)
C46 0.054(2) 0.052(2) 0.070(2) 0.0026(19) -0.0199(18) 0.0009(17)

loop_
_atom_type_symbol
_atom_type_description
_atom_type_scat_dispersion_real
_atom_type_scat_dispersion_imag
_atom_type_scat_source
C C 0.0033 0.0016 'International Tables Vol C Tables 4.2.6.8 and 6.1.1.4'
H H 0.0000 0.0000 'International Tables Vol C Tables 4.2.6.8 and 6.1.1.4'
N N 0.0061 0.0033 'International Tables Vol C Tables 4.2.6.8 and 6.1.1.4'
O O 0.0106 0.0060 'International Tables Vol C Tables 4.2.6.8 and 6.1.1.4'
Ru Ru -1.2594 0.8363 'International Tables Vol C Tables 4.2.6.8 and 6.1.1.4'

loop_
_geom_angle_atom_site_label_1
_geom_angle_atom_site_label_2
_geom_angle_atom_site_label_3
_geom_angle
_geom_angle_site_symmetry_1
_geom_angle_site_symmetry_3
C46 Ru1 C45 90.00(17) . .
C46 Ru1 O3 174.50(13) . .
C45 Ru1 O3 91.05(14) . .
C46 Ru1 O1 92.68(14) . .
C45 Ru1 O1 175.43(12) . .
O3 Ru1 O1 86.63(10) . .
C46 Ru1 N1 90.87(13) . .
C45 Ru1 N1 93.74(12) . .
O3 Ru1 N1 83.68(10) . .
O1 Ru1 N1 89.91(9) . .
C46 Ru1 N2 95.31(13) . .
C45 Ru1 N2 93.92(13) . .
O3 Ru1 N2 90.00(10) . .
O1 Ru1 N2 82.16(9) . .
N1 Ru1 N2 170.15(10) . .
C1 N1 C16 114.8(3) . .
C1 N1 Ru1 123.1(2) . .
C16 N1 Ru1 122.0(2) . .
C23 N2 C38 116.0(3) . .
C23 N2 Ru1 121.5(2) . .
C38 N2 Ru1 121.6(2) . .
C3 O1 Ru1 130.1(2) . .
C19 O2 C22 118.0(5) . .
C25 O3 Ru1 128.0(2) . .
C41 O4 C44 116.9(4) . .
N1 C1 C2 130.0(3) . .
N1 C1 H1 115.0 . .
C2 C1 H1 115.0 . .
C7 C2 C3 120.0(3) . .
C7 C2 C1 115.6(3) . .
C3 C2 C1 124.4(3) . .
O1 C3 C2 122.5(3) . .
O1 C3 C4 120.3(3) . .
C2 C3 C4 117.3(3) . .
C5 C4 C3 118.6(3) . .
C5 C4 C8 121.4(3) . .
C3 C4 C8 120.0(3) . .
C4 C5 C6 124.9(3) . .
C4 C5 H5 117.5 . .
C6 C5 H5 117.5 . .
C7 C6 C5 116.2(3) . .
C7 C6 C12 124.2(3) . .
C5 C6 C12 119.7(3) . .
C6 C7 C2 123.1(3) . .
C6 C7 H7 118.5 . .
C2 C7 H7 118.5 . .
C9 C8 C11 107.2(4) . .
C9 C8 C10 111.1(4) . .
C11 C8 C10 108.7(4) . .
C9 C8 C4 109.6(4) . .
C11 C8 C4 111.5(3) . .
C10 C8 C4 108.7(3) . .
C8 C9 H9A 109.5 . .
C8 C9 H9B 109.5 . .
H9A C9 H9B 109.5 . .
C8 C9 H9C 109.5 . .
H9A C9 H9C 109.5 . .
H9B C9 H9C 109.5 . .
C8 C10 H10A 109.5 . .
C8 C10 H10B 109.5 . .
H10A C10 H10B 109.5 . .
C8 C10 H10C 109.5 . .
H10A C10 H10C 109.5 . .
H10B C10 H10C 109.5 . .
C8 C11 H11A 109.5 . .
C8 C11 H11B 109.5 . .
H11A C11 H11B 109.5 . .
C8 C11 H11C 109.5 . .
H11A C11 H11C 109.5 . .
H11B C11 H11C 109.5 . .
C13 C12 C14 112.7(5) . .
C13 C12 C13' 61.5(11) . .
C14 C12 C13' 138.4(10) . .
C13 C12 C15' 129.9(13) . .
C14 C12 C15' 33.6(13) . .
C13' C12 C15' 114.9(17) . .
C13 C12 C6 112.3(4) . .
C14 C12 C6 110.3(5) . .
C13' C12 C6 109.4(9) . .
C15' C12 C6 114.9(13) . .
C13 C12 C15 106.1(5) . .
C14 C12 C15 106.9(5) . .
C13' C12 C15 47.6(11) . .
C15' C12 C15 74.1(14) . .
C6 C12 C15 108.2(4) . .
C13 C12 C14' 47.0(11) . .
C14 C12 C14' 73.2(11) . .
C13' C12 C14' 107.9(15) . .
C15' C12 C14' 103.8(16) . .
C6 C12 C14' 105.1(9) . .
C15 C12 C14' 144.0(10) . .
C12 C13 H13A 109.5 . .
C12 C13 H13B 109.5 . .
C12 C13 H13C 109.5 . .
C12 C14 H14A 109.5 . .
C12 C14 H14B 109.5 . .
C12 C14 H14C 109.5 . .
C12 C15 H15A 109.5 . .
C12 C15 H15B 109.5 . .
C12 C15 H15C 109.5 . .
C12 C13' H13D 109.5 . .
C12 C13' H13E 109.5 . .
H13D C13' H13E 109.5 . .
C12 C13' H13F 109.5 . .
H13D C13' H13F 109.5 . .
H13E C13' H13F 109.5 . .
C12 C14' H14D 109.5 . .
C12 C14' H14E 109.5 . .
H14D C14' H14E 109.5 . .
C12 C14' H14F 109.5 . .
H14D C14' H14F 109.5 . .
H14E C14' H14F 109.5 . .
C12 C15' H15D 109.5 . .
C12 C15' H15E 109.5 . .
H15D C15' H15E 109.5 . .
C12 C15' H15F 109.5 . .
H15D C15' H15F 109.5 . .
H15E C15' H15F 109.5 . .
C17 C16 C21 118.2(4) . .
C17 C16 N1 121.0(3) . .
C21 C16 N1 120.8(3) . .
C16 C17 C18 121.3(4) . .
C16 C17 H17 119.4 . .
C18 C17 H17 119.4 . .
C19 C18 C17 120.2(4) . .
C19 C18 H18 119.9 . .
C17 C18 H18 119.9 . .
C18 C19 C20 118.8(4) . .
C18 C19 O2 125.4(5) . .
C20 C19 O2 115.8(5) . .
C19 C20 C21 121.2(5) . .
C19 C20 H20 119.4 . .
C21 C20 H20 119.4 . .
C16 C21 C20 120.4(4) . .
C16 C21 H21 119.8 . .
C20 C21 H21 119.8 . .
O2 C22 H22A 109.5 . .
O2 C22 H22B 109.5 . .
H22A C22 H22B 109.5 . .
O2 C22 H22C 109.5 . .
H22A C22 H22C 109.5 . .
H22B C22 H22C 109.5 . .
N2 C23 C24 130.3(3) . .
N2 C23 H23 114.8 . .
C24 C23 H23 114.8 . .
C29 C24 C25 119.8(3) . .
C29 C24 C23 115.8(3) . .
C25 C24 C23 124.4(3) . .
O3 C25 C24 123.1(3) . .
O3 C25 C26 118.7(3) . .
C24 C25 C26 118.2(3) . .
C27 C26 C25 118.2(4) . .
C27 C26 C30 121.2(4) . .
C25 C26 C30 120.6(4) . .
C26 C27 C28 124.2(4) . .
C26 C27 H27 117.9 . .
C28 C27 H27 117.9 . .
C29 C28 C27 116.6(3) . .
C29 C28 C34 123.0(4) . .
C27 C28 C34 120.4(4) . .
C28 C29 C24 122.9(3) . .
C28 C29 H29 118.6 . .
C24 C29 H29 118.6 . .
C32 C30 C31 111.0(5) . .
C32 C30 C26 108.8(4) . .
C31 C30 C26 109.4(4) . .
C32 C30 C33 109.1(5) . .
C31 C30 C33 106.8(5) . .
C26 C30 C33 111.8(4) . .
C30 C31 H31A 109.5 . .
C30 C31 H31B 109.5 . .
H31A C31 H31B 109.5 . .
C30 C31 H31C 109.5 . .
H31A C31 H31C 109.5 . .
H31B C31 H31C 109.5 . .
C30 C32 H32A 109.5 . .
C30 C32 H32B 109.5 . .
H32A C32 H32B 109.5 . .
C30 C32 H32C 109.5 . .
H32A C32 H32C 109.5 . .
H32B C32 H32C 109.5 . .
C30 C33 H33A 109.5 . .
C30 C33 H33B 109.5 . .
H33A C33 H33B 109.5 . .
C30 C33 H33C 109.5 . .
H33A C33 H33C 109.5 . .
H33B C33 H33C 109.5 . .
C35' C34 C36 70.2(9) . .
C35' C34 C35 45.2(7) . .
C36 C34 C35 113.3(8) . .
C35' C34 C37 130.9(8) . .
C36 C34 C37 108.5(7) . .
C35 C34 C37 103.1(7) . .
C35' C34 C36' 112.7(10) . .
C36 C34 C36' 46.6(7) . .
C35 C34 C36' 142.1(7) . .
C37 C34 C36' 66.7(8) . .
C35' C34 C28 114.1(7) . .
C36 C34 C28 110.0(5) . .
C35 C34 C28 109.9(5) . .
C37 C34 C28 112.0(5) . .
C36' C34 C28 107.6(6) . .
C35' C34 C37' 105.0(9) . .
C36 C34 C37' 139.6(8) . .
C35 C34 C37' 63.5(8) . .
C37 C34 C37' 43.4(7) . .
C36' C34 C37' 108.9(10) . .
C28 C34 C37' 108.4(6) . .
C34 C35 H35A 109.5 . .
C34 C35 H35B 109.5 . .
C34 C35 H35C 109.5 . .
C34 C36 H36A 109.5 . .
C34 C36 H36B 109.5 . .
C34 C36 H36C 109.5 . .
C34 C37 H37A 109.5 . .
C34 C37 H37B 109.5 . .
C34 C37 H37C 109.5 . .
C34 C35' H35D 109.5 . .
C34 C35' H35E 109.5 . .
H35D C35' H35E 109.5 . .
C34 C35' H35F 109.5 . .
H35D C35' H35F 109.5 . .
H35E C35' H35F 109.5 . .
C34 C36' H36D 109.5 . .
C34 C36' H36E 109.5 . .
H36D C36' H36E 109.5 . .
C34 C36' H36F 109.5 . .
H36D C36' H36F 109.5 . .
H36E C36' H36F 109.5 . .
C34 C37' H37D 109.5 . .
C34 C37' H37E 109.5 . .
H37D C37' H37E 109.5 . .
C34 C37' H37F 109.5 . .
H37D C37' H37F 109.5 . .
H37E C37' H37F 109.5 . .
C43 C38 C39 119.2(3) . .
C43 C38 N2 120.2(3) . .
C39 C38 N2 120.7(3) . .
C40 C39 C38 120.6(3) . .
C40 C39 H39 119.7 . .
C38 C39 H39 119.7 . .
C39 C40 C41 120.0(4) . .
C39 C40 H40 120.0 . .
C41 C40 H40 120.0 . .
C42 C41 O4 125.5(4) . .
C42 C41 C40 119.9(4) . .
O4 C41 C40 114.6(4) . .
C41 C42 C43 119.6(3) . .
C41 C42 H42 120.2 . .
C43 C42 H42 120.2 . .
C38 C43 C42 120.7(3) . .
C38 C43 H43 119.7 . .
C42 C43 H43 119.7 . .
O4 C44 H44A 109.5 . .
O4 C44 H44B 109.5 . .
H44A C44 H44B 109.5 . .
O4 C44 H44C 109.5 . .
H44A C44 H44C 109.5 . .
H44B C44 H44C 109.5 . .
O5 C45 Ru1 178.1(4) . .
O6 C46 Ru1 176.8(3) . .

loop_
_geom_bond_atom_site_label_1
_geom_bond_atom_site_label_2
_geom_bond_distance
_geom_bond_site_symmetry_2
Ru1 C46 1.873(4) .
Ru1 C45 1.874(4) .
Ru1 O3 2.044(2) .
Ru1 O1 2.052(2) .
Ru1 N1 2.070(3) .
Ru1 N2 2.090(3) .
N1 C1 1.298(4) .
N1 C16 1.448(4) .
N2 C23 1.294(4) .
N2 C38 1.442(4) .
O1 C3 1.303(4) .
O2 C19 1.374(5) .
O2 C22 1.386(7) .
O3 C25 1.318(4) .
O4 C41 1.370(4) .
O4 C44 1.427(6) .
O5 C45 1.137(4) .
O6 C46 1.136(4) .
C1 C2 1.432(4) .
C1 H1 0.9300 .
C2 C7 1.415(5) .
C2 C3 1.430(4) .
C3 C4 1.431(4) .
C4 C5 1.381(5) .
C4 C8 1.547(5) .
C5 C6 1.404(5) .
C5 H5 0.9300 .
C6 C7 1.355(5) .
C6 C12 1.539(5) .
C7 H7 0.9300 .
C8 C9 1.526(7) .
C8 C11 1.532(5) .
C8 C10 1.533(7) .
C9 H9A 0.9600 .
C9 H9B 0.9600 .
C9 H9C 0.9600 .
C10 H10A 0.9600 .
C10 H10B 0.9600 .
C10 H10C 0.9600 .
C11 H11A 0.9600 .
C11 H11B 0.9600 .
C11 H11C 0.9600 .
C12 C13 1.517(7) .
C12 C14 1.521(9) .
C12 C13' 1.52(3) .
C12 C15' 1.53(3) .
C12 C15 1.564(7) .
C12 C14' 1.58(3) .
C13 H13A 0.9600 .
C13 H13B 0.9600 .
C13 H13C 0.9600 .
C14 H14A 0.9600 .
C14 H14B 0.9600 .
C14 H14C 0.9600 .
C15 H15A 0.9600 .
C15 H15B 0.9600 .
C15 H15C 0.9600 .
C13' H13D 0.9600 .
C13' H13E 0.9600 .
C13' H13F 0.9600 .
C14' H14D 0.9600 .
C14' H14E 0.9600 .
C14' H14F 0.9600 .
C15' H15D 0.9600 .
C15' H15E 0.9600 .
C15' H15F 0.9600 .
C16 C17 1.347(5) .
C16 C21 1.362(5) .
C17 C18 1.393(5) .
C17 H17 0.9300 .
C18 C19 1.344(6) .
C18 H18 0.9300 .
C19 C20 1.351(7) .
C20 C21 1.380(6) .
C20 H20 0.9300 .
C21 H21 0.9300 .
C22 H22A 0.9600 .
C22 H22B 0.9600 .
C22 H22C 0.9600 .
C23 C24 1.430(5) .
C23 H23 0.9300 .
C24 C29 1.415(5) .
C24 C25 1.417(5) .
C25 C26 1.427(5) .
C26 C27 1.382(5) .
C26 C30 1.544(6) .
C27 C28 1.413(5) .
C27 H27 0.9300 .
C28 C29 1.350(5) .
C28 C34 1.546(5) .
C29 H29 0.9300 .
C30 C32 1.530(8) .
C30 C31 1.536(8) .
C30 C33 1.554(7) .
C31 H31A 0.9600 .
C31 H31B 0.9600 .
C31 H31C 0.9600 .
C32 H32A 0.9600 .
C32 H32B 0.9600 .
C32 H32C 0.9600 .
C33 H33A 0.9600 .
C33 H33B 0.9600 .
C33 H33C 0.9600 .
C34 C35' 1.500(18) .
C34 C36 1.507(12) .
C34 C35 1.513(13) .
C34 C37 1.527(12) .
C34 C36' 1.533(18) .
C34 C37' 1.558(17) .
C35 H35A 0.9600 .
C35 H35B 0.9600 .
C35 H35C 0.9600 .
C36 H36A 0.9600 .
C36 H36B 0.9600 .
C36 H36C 0.9600 .
C37 H37A 0.9600 .
C37 H37B 0.9600 .
C37 H37C 0.9600 .
C35' H35D 0.9600 .
C35' H35E 0.9600 .
C35' H35F 0.9600 .
C36' H36D 0.9600 .
C36' H36E 0.9600 .
C36' H36F 0.9600 .
C37' H37D 0.9600 .
C37' H37E 0.9600 .
C37' H37F 0.9600 .
C38 C43 1.371(5) .
C38 C39 1.383(5) .
C39 C40 1.374(5) .
C39 H39 0.9300 .
C40 C41 1.391(5) .
C40 H40 0.9300 .
C41 C42 1.366(5) .
C42 C43 1.398(5) .
C42 H42 0.9300 .
C43 H43 0.9300 .
C44 H44A 0.9600 .
C44 H44B 0.9600 .
C44 H44C 0.9600 .

loop_
_geom_torsion_atom_site_label_1
_geom_torsion_atom_site_label_2
_geom_torsion_atom_site_label_3
_geom_torsion_atom_site_label_4
_geom_torsion
_geom_torsion_site_symmetry_1
_geom_torsion_site_symmetry_2
_geom_torsion_site_symmetry_3
_geom_torsion_site_symmetry_4
C46 Ru1 N1 C1 -95.4(3) . . . .
C45 Ru1 N1 C1 174.5(3) . . . .
O3 Ru1 N1 C1 83.9(3) . . . .
O1 Ru1 N1 C1 -2.7(3) . . . .
N2 Ru1 N1 C1 33.5(7) . . . .
C46 Ru1 N1 C16 87.7(3) . . . .
C45 Ru1 N1 C16 -2.3(3) . . . .
O3 Ru1 N1 C16 -93.0(2) . . . .
O1 Ru1 N1 C16 -179.6(2) . . . .
N2 Ru1 N1 C16 -143.3(5) . . . .
C46 Ru1 N2 C23 164.1(3) . . . .
C45 Ru1 N2 C23 -105.6(3) . . . .
O3 Ru1 N2 C23 -14.5(3) . . . .
O1 Ru1 N2 C23 72.1(3) . . . .
N1 Ru1 N2 C23 35.4(7) . . . .
C46 Ru1 N2 C38 -4.3(3) . . . .
C45 Ru1 N2 C38 86.0(3) . . . .
O3 Ru1 N2 C38 177.1(2) . . . .
O1 Ru1 N2 C38 -96.3(2) . . . .
N1 Ru1 N2 C38 -133.0(5) . . . .
C46 Ru1 O1 C3 91.9(3) . . . .
C45 Ru1 O1 C3 -142.2(15) . . . .
O3 Ru1 O1 C3 -82.6(3) . . . .
N1 Ru1 O1 C3 1.0(3) . . . .
N2 Ru1 O1 C3 -173.1(3) . . . .
C46 Ru1 O3 C25 -147.5(13) . . . .
C45 Ru1 O3 C25 111.6(3) . . . .
O1 Ru1 O3 C25 -64.5(3) . . . .
N1 Ru1 O3 C25 -154.8(3) . . . .
N2 Ru1 O3 C25 17.6(3) . . . .
C16 N1 C1 C2 -179.3(3) . . . .
Ru1 N1 C1 C2 3.6(5) . . . .
N1 C1 C2 C7 177.5(3) . . . .
N1 C1 C2 C3 -1.8(6) . . . .
Ru1 O1 C3 C2 0.2(5) . . . .
Ru1 O1 C3 C4 -179.5(2) . . . .
C7 C2 C3 O1 -179.7(3) . . . .
C1 C2 C3 O1 -0.4(5) . . . .
C7 C2 C3 C4 0.0(5) . . . .
C1 C2 C3 C4 179.3(3) . . . .
O1 C3 C4 C5 179.5(3) . . . .
C2 C3 C4 C5 -0.2(5) . . . .
O1 C3 C4 C8 1.9(5) . . . .
C2 C3 C4 C8 -177.8(3) . . . .
C3 C4 C5 C6 0.0(6) . . . .
C8 C4 C5 C6 177.6(4) . . . .
C4 C5 C6 C7 0.4(6) . . . .
C4 C5 C6 C12 -179.0(4) . . . .
C5 C6 C7 C2 -0.6(6) . . . .
C12 C6 C7 C2 178.8(4) . . . .
C3 C2 C7 C6 0.4(6) . . . .
C1 C2 C7 C6 -178.9(3) . . . .
C5 C4 C8 C9 122.5(4) . . . .
C3 C4 C8 C9 -59.9(5) . . . .
C5 C4 C8 C11 3.9(6) . . . .
C3 C4 C8 C11 -178.5(4) . . . .
C5 C4 C8 C10 -115.9(4) . . . .
C3 C4 C8 C10 61.7(5) . . . .
C7 C6 C12 C13 -1.3(7) . . . .
C5 C6 C12 C13 178.1(5) . . . .
C7 C6 C12 C14 125.3(5) . . . .
C5 C6 C12 C14 -55.3(6) . . . .
C7 C6 C12 C13' -67.6(14) . . . .
C5 C6 C12 C13' 111.8(13) . . . .
C7 C6 C12 C15' 161.5(16) . . . .
C5 C6 C12 C15' -19.2(17) . . . .
C7 C6 C12 C15 -118.0(5) . . . .
C5 C6 C12 C15 61.3(5) . . . .
C7 C6 C12 C14' 48.0(13) . . . .
C5 C6 C12 C14' -132.6(13) . . . .
C1 N1 C16 C17 -88.2(4) . . . .
Ru1 N1 C16 C17 88.9(4) . . . .
C1 N1 C16 C21 88.4(4) . . . .
Ru1 N1 C16 C21 -94.4(4) . . . .
C21 C16 C17 C18 -0.8(7) . . . .
N1 C16 C17 C18 176.0(4) . . . .
C16 C17 C18 C19 -1.3(8) . . . .
C17 C18 C19 C20 2.5(8) . . . .
C17 C18 C19 O2 -177.4(5) . . . .
C22 O2 C19 C18 3.0(8) . . . .
C22 O2 C19 C20 -176.9(5) . . . .
C18 C19 C20 C21 -1.6(8) . . . .
O2 C19 C20 C21 178.3(5) . . . .
C17 C16 C21 C20 1.7(7) . . . .
N1 C16 C21 C20 -175.1(4) . . . .
C19 C20 C21 C16 -0.5(9) . . . .
C38 N2 C23 C24 176.5(3) . . . .
Ru1 N2 C23 C24 7.5(5) . . . .
N2 C23 C24 C29 -174.6(3) . . . .
N2 C23 C24 C25 4.4(6) . . . .
Ru1 O3 C25 C24 -12.2(5) . . . .
Ru1 O3 C25 C26 167.5(3) . . . .
C29 C24 C25 O3 176.6(3) . . . .
C23 C24 C25 O3 -2.3(6) . . . .
C29 C24 C25 C26 -3.1(5) . . . .
C23 C24 C25 C26 178.0(3) . . . .
O3 C25 C26 C27 -177.3(4) . . . .
C24 C25 C26 C27 2.4(6) . . . .
O3 C25 C26 C30 5.4(6) . . . .
C24 C25 C26 C30 -174.9(4) . . . .
C25 C26 C27 C28 0.4(7) . . . .
C30 C26 C27 C28 177.6(4) . . . .
C26 C27 C28 C29 -2.5(6) . . . .
C26 C27 C28 C34 178.0(4) . . . .
C27 C28 C29 C24 1.8(5) . . . .
C34 C28 C29 C24 -178.7(4) . . . .
C25 C24 C29 C28 0.9(5) . . . .
C23 C24 C29 C28 180.0(3) . . . .
C27 C26 C30 C32 -117.9(5) . . . .
C25 C26 C30 C32 59.3(6) . . . .
C27 C26 C30 C31 120.7(5) . . . .
C25 C26 C30 C31 -62.1(6) . . . .
C27 C26 C30 C33 2.6(8) . . . .
C25 C26 C30 C33 179.8(5) . . . .
C29 C28 C34 C35' 165.2(10) . . . .
C27 C28 C34 C35' -15.3(11) . . . .
C29 C28 C34 C36 -118.2(8) . . . .
C27 C28 C34 C36 61.2(9) . . . .
C29 C28 C34 C35 116.4(8) . . . .
C27 C28 C34 C35 -64.2(8) . . . .
C29 C28 C34 C37 2.4(8) . . . .
C27 C28 C34 C37 -178.1(7) . . . .
C29 C28 C34 C36' -68.9(10) . . . .
C27 C28 C34 C36' 110.5(10) . . . .
C29 C28 C34 C37' 48.7(11) . . . .
C27 C28 C34 C37' -131.9(10) . . . .
C23 N2 C38 C43 -55.3(4) . . . .
Ru1 N2 C38 C43 113.8(3) . . . .
C23 N2 C38 C39 126.4(4) . . . .
Ru1 N2 C38 C39 -64.6(4) . . . .
C43 C38 C39 C40 1.4(6) . . . .
N2 C38 C39 C40 179.8(4) . . . .
C38 C39 C40 C41 -0.8(6) . . . .
C44 O4 C41 C42 -3.7(7) . . . .
C44 O4 C41 C40 176.9(5) . . . .
C39 C40 C41 C42 0.0(7) . . . .
C39 C40 C41 O4 179.5(4) . . . .
O4 C41 C42 C43 -179.4(4) . . . .
C40 C41 C42 C43 0.0(7) . . . .
C39 C38 C43 C42 -1.4(6) . . . .
N2 C38 C43 C42 -179.7(3) . . . .
C41 C42 C43 C38 0.7(6) . . . .
C46 Ru1 C45 O5 157(10) . . . .
O3 Ru1 C45 O5 -28(10) . . . .
O1 Ru1 C45 O5 31(11) . . . .
N1 Ru1 C45 O5 -112(10) . . . .
N2 Ru1 C45 O5 62(10) . . . .
C45 Ru1 C46 O6 55(7) . . . .
O3 Ru1 C46 O6 -46(8) . . . .
O1 Ru1 C46 O6 -129(7) . . . .
N1 Ru1 C46 O6 -39(7) . . . .
N2 Ru1 C46 O6 149(7) . . . .
